data_1566239
loop_
_publ_author_name
'Goetjen, Timothy A.'
'Knapp, Julia G.'
'Syed, Zoha H.'
'Hackler, Ryan A.'
'Zhang, Xuan'
'Delferro, Massimiliano'
'Hupp, Joseph T.'
'Farha, Omar K.'

_publ_section_title
;
 Ethylene polymerization with a crystallographically well-defined
 metal--organic framework supported catalyst
;
_journal_issue 5
_journal_name_full 'Catalysis Science &amp; Technology'
_journal_page_first 1619
_journal_page_last 1627
_journal_paper_doi 10.1039/D1CY01990B
_journal_volume 12
_journal_year 2022
_chemical_formula_moiety 'C45.269 H22 Al Cl2 Cr0.184 O15.333 Zr3'
_chemical_formula_sum 'C45.27 H22 Al Cl2 Cr0.18 O15.33 Zr3'
_chemical_formula_weight 1192.25
_space_group_crystal_system hexagonal
_space_group_IT_number 191
_space_group_name_Hall '-P 6 2'
_space_group_name_H-M_alt 'P 6/m m m'
_atom_sites_solution_hydrogens geom
_atom_sites_solution_primary dual
_audit_creation_method
;
Olex2 1.5
(compiled 2021.07.19 svn.r715e62df for OlexSys, GUI svn.r6383)
;
_audit_update_record
;
2021-10-11 deposited with the CCDC.	2021-12-27 downloaded from the CCDC.
;
_cell_angle_alpha 90
_cell_angle_beta 90
_cell_angle_gamma 120
_cell_formula_units_Z 6
_cell_length_a 39.433(3)
_cell_length_b 39.433(3)
_cell_length_c 16.2564(5)
_cell_measurement_reflns_used 8019
_cell_measurement_temperature 200.15
_cell_measurement_theta_max 49.55
_cell_measurement_theta_min 2.23
_cell_volume 21891(2)
_computing_molecular_graphics 'Olex2 1.5 (Dolomanov et al., 2009)'
_computing_publication_material 'Olex2 1.5 (Dolomanov et al., 2009)'
_computing_structure_refinement 'SHELXL 2018/3 (Sheldrick, 2015)'
_computing_structure_solution 'SHELXT  (Sheldrick, 2015)'
_diffrn_ambient_temperature 200.15
_diffrn_detector 'CCD area detector'
_diffrn_detector_area_resol_mean 7.9
_diffrn_detector_type 'Bruker SMART CCD 1K area detector'
_diffrn_measured_fraction_theta_full 0.997
_diffrn_measured_fraction_theta_max 0.997
_diffrn_measurement_device 'three-circle diffractometer'
_diffrn_measurement_device_type 'Bruker APEX-II CCD'
_diffrn_measurement_method 'f\ and \w scans'
_diffrn_radiation_monochromator graphite
_diffrn_radiation_probe x-ray
_diffrn_radiation_type CuK\a
_diffrn_radiation_wavelength 1.54184
_diffrn_reflns_av_R_equivalents 0.1309
_diffrn_reflns_av_unetI/netI 0.0374
_diffrn_reflns_Laue_measured_fraction_full 0.997
_diffrn_reflns_Laue_measured_fraction_max 0.997
_diffrn_reflns_limit_h_max 32
_diffrn_reflns_limit_h_min -32
_diffrn_reflns_limit_k_max 32
_diffrn_reflns_limit_k_min -32
_diffrn_reflns_limit_l_max 13
_diffrn_reflns_limit_l_min -7
_diffrn_reflns_number 29356
_diffrn_reflns_point_group_measured_fraction_full 0.997
_diffrn_reflns_point_group_measured_fraction_max 0.997
_diffrn_reflns_theta_full 39.973
_diffrn_reflns_theta_max 39.973
_diffrn_reflns_theta_min 3.424
_diffrn_source 'sealed X-ray tube'
_diffrn_source_target Mo
_exptl_absorpt_coefficient_mu 2.419
_exptl_absorpt_correction_T_max 0.954
_exptl_absorpt_correction_T_min 0.799
_exptl_absorpt_correction_type empirical
_exptl_crystal_colour 'clear greenish yellow'
_exptl_crystal_colour_lustre clear
_exptl_crystal_colour_modifier greenish
_exptl_crystal_colour_primary yellow
_exptl_crystal_density_diffrn 0.543
_exptl_crystal_description irregular
_exptl_crystal_F_000 3526
_exptl_crystal_recrystallization_method 'Crystal is rod shaped.'
_exptl_crystal_size_max 0.101
_exptl_crystal_size_mid 0.039
_exptl_crystal_size_min 0.018
_refine_diff_density_max 0.551
_refine_diff_density_min -1.220
_refine_diff_density_rms 0.065
_refine_ls_extinction_method none
_refine_ls_goodness_of_fit_ref 1.021
_refine_ls_hydrogen_treatment constr
_refine_ls_matrix_type full
_refine_ls_number_parameters 167
_refine_ls_number_reflns 2583
_refine_ls_number_restraints 246
_refine_ls_restrained_S_all 1.060
_refine_ls_R_factor_all 0.1033
_refine_ls_R_factor_gt 0.0859
_refine_ls_shift/su_max 0.000
_refine_ls_shift/su_mean 0.000
_refine_ls_structure_factor_coef Fsqd
_refine_ls_weighting_details 'w=1/[\s^2^(Fo^2^)+(0.1999P)^2^] where P=(Fo^2^+2Fc^2^)/3'
_refine_ls_weighting_scheme calc
_refine_ls_wR_factor_gt 0.2454
_refine_ls_wR_factor_ref 0.2678
_reflns_Friedel_coverage 0.000
_reflns_number_gt 1768
_reflns_number_total 2583
_reflns_threshold_expression 'I > 2\s(I)'
_cod_data_source_file d1cy01990b2.cif
_cod_data_source_block DEAC@Cr-SIM-NU-1000_audit_creation_date
_cod_depositor_comments 'Adding full bibliography for 1566239.cif.'
_cod_original_cell_volume 21891(3)
_cod_database_code 1566239
_shelx_shelxl_version_number 2018/3
_shelx_space_group_comment
;
The symmetry employed for this shelxl refinement is uniquely defined
by the following loop, which should always be used as a source of
symmetry information in preference to the above space-group names.
They are only intended as comments.
;
_shelx_estimated_absorpt_t_max 0.958
_shelx_estimated_absorpt_t_min 0.792
_olex2_refinement_description
;
1. Fixed Uiso
 At 1.2 times of:
  All C(H) groups
2. Restrained distances
 C12-C12_$3
 1.4 with sigma of 0.02
 C12-C10_$2
 1.4 with sigma of 0.02
 O4-Al9
 1.918 with sigma of 0.02
 O4_$4-Al9
 1.918 with sigma of 0.02
 C8-C5 \\sim C8-C6
 with sigma of 0.02
 O7-C1 \\sim O5-C1
 with sigma of 0.02
3. Restrained planarity
 C8, C9, C10, C11, C12
 with sigma of 0.1
 C8_$1, C8_$3, C8_$2, C8, C9_$3, C9, C10_$2, C10, C10_$3, C10_$1, C11, C11_$3,
 C11_$1, C11_$2, C12_$3, C12
 with sigma of 0.1
4. Uiso/Uaniso restraints and constraints
C8 \\sim C9 \\sim C10 \\sim C11 \\sim C12: within 2A with sigma of 0.04 and
sigma for terminal atoms of 0.08 within 2A
5. Rigid body (RIGU) restrains
 All non-hydrogen atoms
 with sigma for 1-2 distances of 0.004 and sigma for 1-3 distances of 0.004
6. Others
 Fixed Sof: O4(0.33335)
7.a Aromatic/amide H refined with riding coordinates:
 C6(H6), C4(H4), C3(H3), C5(H5), C9(H9), C11(H11)
7.b Fitted hexagon refined as free rotating group:
 C7(C6,C4,C2,C3,C5)
;
_smtbx_masks_void_probe_radius 1.2
_smtbx_masks_void_truncation_radius 1.2
_olex2_submission_special_instructions 'No special instructions were received'

loop_
_space_group_symop_operation_xyz
'x, y, z'
'-y, x-y, z'
'-x+y, -x, z'
'-x, -y, z'
'y, -x+y, z'
'x-y, x, z'
'y, x, -z'
'x-y, -y, -z'
'-x, -x+y, -z'
'-y, -x, -z'
'-x+y, y, -z'
'x, x-y, -z'
'-x, -y, -z'
'y, -x+y, -z'
'x-y, x, -z'
'x, y, -z'
'-y, x-y, -z'
'-x+y, -x, -z'
'-y, -x, z'
'-x+y, y, z'
'x, x-y, z'
'y, x, z'
'x-y, -y, z'
'-x, -x+y, z'

loop_
_atom_site_label
_atom_site_type_symbol
_atom_site_fract_x
_atom_site_fract_y
_atom_site_fract_z
_atom_site_U_iso_or_equiv
_atom_site_adp_type
_atom_site_occupancy
_atom_site_site_symmetry_order
_atom_site_calc_flag
_atom_site_refinement_flags_posn
_atom_site_refinement_flags_adp
_atom_site_refinement_flags_occupancy
_atom_site_disorder_assembly
_atom_site_disorder_group
Zr1 Zr 0.45540(5) 1.000000 0.89196(7) 0.1408(10) Uani 1 2 d S T P . .
Zr2 Zr 0.46458(3) 0.92916(5) 1.000000 0.1476(13) Uani 1 4 d S T P B .
C1A C 0.3380(14) 0.9226(16) 1.000000 0.31(3) Uani 0.63(5) 2 d S T . A 6
O0AA O 0.5253(4) 0.9639(3) 1.000000 0.171(5) Uani 1 2 d S T P . .
O1AA O 0.48318(12) 0.9664(2) 0.8894(6) 0.161(4) Uani 1 2 d S T P B .
O4 O 0.4535(3) 1.000000 0.7560(6) 0.118(5) Uani 0.6667 2 d DS T P B 1
O5 O 0.4087(3) 0.9436(3) 0.8474(5) 0.213(4) Uani 1 1 d D . . . .
O6 O 0.4011(4) 1.000000 0.9038(8) 0.213(6) Uani 1 2 d S T P A .
O7 O 0.4166(3) 0.8960(2) 0.9167(5) 0.220(5) Uani 1 1 d D . . . .
C1 C 0.3995(6) 0.9073(5) 0.8627(9) 0.238(8) Uani 1 1 d D . . . .
C7 C 0.3103(3) 0.8134(3) 0.7219(6) 0.372(14) Uani 1 1 d G . . . .
C6 C 0.3306(4) 0.8049(3) 0.7807(7) 0.399(16) Uani 1 1 d DG . . . .
H6 H 0.324563 0.778628 0.789092 0.479 Uiso 1 1 calc R U . . .
C4 C 0.3598(3) 0.8349(4) 0.8273(6) 0.342(13) Uani 1 1 d G . . . .
H4 H 0.373612 0.829098 0.867463 0.410 Uiso 1 1 calc R U . . .
C2 C 0.3686(3) 0.8734(3) 0.8150(7) 0.301(11) Uani 1 1 d G . . . .
C3 C 0.3483(4) 0.8818(3) 0.7562(7) 0.363(14) Uani 1 1 d G . . . .
H3 H 0.354402 0.908129 0.747863 0.435 Uiso 1 1 calc R U . . .
C5 C 0.3192(4) 0.8519(4) 0.7097(6) 0.374(14) Uani 1 1 d DG . . . .
H5 H 0.305353 0.857659 0.669491 0.449 Uiso 1 1 calc R U . . .
C8 C 0.2788(4) 0.7804(4) 0.6723(9) 0.442(16) Uani 1 1 d D U . . .
C9 C 0.2492(2) 0.7508(2) 0.7107(12) 0.45(2) Uani 1 2 d S TU P . .
H9 H 0.249236 0.750764 0.769180 0.543 Uiso 1 2 calc R U P . .
C10 C 0.2798(4) 0.7814(4) 0.5888(9) 0.491(16) Uani 1 1 d . U . . .
C11 C 0.3100(4) 0.8116(4) 0.5453(9) 0.54(2) Uani 1 1 d . U . . .
H11 H 0.330924 0.832482 0.574228 0.644 Uiso 1 1 calc R U . . .
C12 C 0.2492(2) 0.7508(2) 0.5440(6) 0.51(2) Uani 1 2 d DS TU P . .
Cr1 Cr 0.3756(9) 0.9651(9) 1.000000 0.129(18) Uani 0.092(9) 2 d S T . A .
Al9 Al 0.500000 1.000000 0.7481(15) 0.477(12) Uani 1 4 d DS T P B .
Cl1 Cl 0.4654(3) 0.9308(6) 0.6852(12) 0.726(18) Uani 1 2 d S T P . .

loop_
_atom_site_aniso_label
_atom_site_aniso_U_11
_atom_site_aniso_U_22
_atom_site_aniso_U_33
_atom_site_aniso_U_23
_atom_site_aniso_U_13
_atom_site_aniso_U_12
Zr1 0.2127(17) 0.1114(13) 0.0646(13) 0.000 -0.0132(8) 0.0557(7)
Zr2 0.256(3) 0.0658(13) 0.0570(12) 0.000 0.000 0.0329(7)
C1A 0.24(5) 0.33(4) 0.20(4) 0.000 0.000 0.02(4)
O0AA 0.278(13) 0.123(9) 0.066(6) 0.000 0.000 0.065(9)
O1AA 0.228(9) 0.068(7) 0.135(9) 0.033(6) 0.016(3) 0.034(3)
O4 0.214(11) 0.080(8) 0.016(6) 0.000 -0.022(6) 0.040(4)
O5 0.272(10) 0.163(8) 0.105(6) -0.004(6) -0.036(6) 0.034(8)
O6 0.229(9) 0.275(16) 0.148(10) 0.000 -0.009(7) 0.138(8)
O7 0.301(11) 0.118(6) 0.091(5) 0.005(5) -0.025(6) -0.007(6)
C1 0.298(19) 0.168(10) 0.103(11) -0.004(10) -0.041(11) 0.007(12)
C7 0.36(2) 0.248(15) 0.087(10) 0.025(11) -0.027(11) -0.168(14)
C6 0.48(3) 0.219(15) 0.120(13) 0.004(12) -0.073(16) -0.110(16)
C4 0.40(2) 0.163(11) 0.144(13) -0.001(11) -0.051(14) -0.101(14)
C2 0.31(2) 0.192(11) 0.123(11) 0.013(10) -0.043(11) -0.086(14)
C3 0.35(2) 0.263(17) 0.168(17) 0.025(13) -0.094(15) -0.077(15)
C5 0.35(2) 0.305(18) 0.121(13) 0.014(13) -0.054(14) -0.095(18)
C8 0.353(18) 0.343(17) 0.076(7) 0.000(10) 0.002(10) -0.242(16)
C9 0.357(18) 0.357(18) 0.081(12) -0.002(13) 0.002(13) -0.24(2)
C10 0.402(19) 0.372(18) 0.064(7) -0.002(10) -0.002(11) -0.282(15)
C11 0.44(2) 0.39(2) 0.101(9) 0.020(13) -0.029(14) -0.301(19)
C12 0.402(19) 0.402(19) 0.070(10) -0.005(14) 0.005(14) -0.29(2)
Cr1 0.15(3) 0.16(3) 0.045(15) 0.000 0.000 0.05(2)
Al9 0.524(16) 0.68(4) 0.28(2) 0.000 0.000 0.340(18)
Cl1 1.00(4) 0.67(3) 0.40(2) -0.25(2) -0.125(12) 0.333(16)

loop_
_atom_type_symbol
_atom_type_description
_atom_type_scat_dispersion_real
_atom_type_scat_dispersion_imag
_atom_type_scat_source
C C 0.0181 0.0091 'International Tables Vol C Tables 4.2.6.8 and 6.1.1.4'
H H 0.0000 0.0000 'International Tables Vol C Tables 4.2.6.8 and 6.1.1.4'
Al Al 0.2130 0.2455 'International Tables Vol C Tables 4.2.6.8 and 6.1.1.4'
Cl Cl 0.3639 0.7018 'International Tables Vol C Tables 4.2.6.8 and 6.1.1.4'
Cr Cr -0.1635 2.4439 'International Tables Vol C Tables 4.2.6.8 and 6.1.1.4'
O O 0.0492 0.0322 'International Tables Vol C Tables 4.2.6.8 and 6.1.1.4'
Zr Zr -0.1862 2.2449 'International Tables Vol C Tables 4.2.6.8 and 6.1.1.4'

loop_
_geom_angle_atom_site_label_1
_geom_angle_atom_site_label_2
_geom_angle_atom_site_label_3
_geom_angle
_geom_angle_site_symmetry_1
_geom_angle_site_symmetry_3
_geom_angle_publ_flag
O0AA Zr1 Zr2 34.2(4) 20 . ?
O0AA Zr1 Zr2 88.5(3) 13_677 . ?
O0AA Zr1 O0AA 70.1(5) 13_677 20 ?
O0AA Zr1 O4 144.9(2) 20 . ?
O0AA Zr1 O4 144.9(2) 13_677 . ?
O0AA Zr1 O5 141.8(4) 20 23_675 ?
O0AA Zr1 O5 76.8(3) 13_677 23_675 ?
O0AA Zr1 O5 141.8(4) 13_677 . ?
O0AA Zr1 O5 76.8(3) 20 . ?
O0AA Zr1 O6 87.1(5) 20 . ?
O0AA Zr1 O6 87.1(5) 13_677 . ?
O0AA Zr1 Cr1 50.5(6) 13_677 8_677 ?
O0AA Zr1 Cr1 77.6(5) 13_677 . ?
O0AA Zr1 Cr1 50.5(6) 20 . ?
O0AA Zr1 Cr1 77.6(5) 20 8_677 ?
O0AA Zr1 Al9 129.8(4) 13_677 . ?
O0AA Zr1 Al9 129.8(4) 20 . ?
O1AA Zr1 Zr2 37.3(3) . . ?
O1AA Zr1 Zr2 88.1(2) 4_675 . ?
O1AA Zr1 O0AA 108.1(4) . 13_677 ?
O1AA Zr1 O0AA 71.5(4) . 20 ?
O1AA Zr1 O0AA 108.1(4) 4_675 20 ?
O1AA Zr1 O0AA 71.5(4) 4_675 13_677 ?
O1AA Zr1 O1AA 66.3(4) . 4_675 ?
O1AA Zr1 O4 90.5(4) 4_675 . ?
O1AA Zr1 O4 90.5(4) . . ?
O1AA Zr1 O5 77.9(4) 4_675 23_675 ?
O1AA Zr1 O5 139.1(4) . 23_675 ?
O1AA Zr1 O5 139.1(4) 4_675 . ?
O1AA Zr1 O5 77.9(4) . . ?
O1AA Zr1 O6 146.66(19) 4_675 . ?
O1AA Zr1 O6 146.66(19) . . ?
O1AA Zr1 Cr1 116.3(6) 4_675 8_677 ?
O1AA Zr1 Cr1 116.3(6) . . ?
O1AA Zr1 Cr1 147.6(4) 4_675 . ?
O1AA Zr1 Cr1 147.6(4) . 8_677 ?
O1AA Zr1 Al9 58.7(3) . . ?
O1AA Zr1 Al9 58.7(3) 4_675 . ?
O4 Zr1 Zr2 121.54(16) . . ?
O4 Zr1 Cr1 121.0(4) . 8_677 ?
O4 Zr1 Cr1 121.0(4) . . ?
O4 Zr1 Al9 38.9(4) . . ?
O5 Zr1 Zr2 162.3(3) 23_675 . ?
O5 Zr1 Zr2 73.9(3) . . ?
O5 Zr1 O4 70.0(3) . . ?
O5 Zr1 O4 70.0(3) 23_675 . ?
O5 Zr1 O5 123.8(6) 23_675 . ?
O5 Zr1 Cr1 104.5(7) . 8_677 ?
O5 Zr1 Cr1 66.6(5) . . ?
O5 Zr1 Cr1 66.6(5) 23_675 8_677 ?
O5 Zr1 Cr1 104.5(7) 23_675 . ?
O5 Zr1 Al9 86.3(3) . . ?
O5 Zr1 Al9 86.3(3) 23_675 . ?
O6 Zr1 Zr2 117.4(2) . . ?
O6 Zr1 O4 93.2(4) . . ?
O6 Zr1 O5 72.4(4) . . ?
O6 Zr1 O5 72.4(4) . 23_675 ?
O6 Zr1 Cr1 36.6(5) . 8_677 ?
O6 Zr1 Cr1 36.6(5) . . ?
O6 Zr1 Al9 132.1(5) . . ?
Cr1 Zr1 Zr2 111.4(4) 8_677 . ?
Cr1 Zr1 Zr2 81.6(5) . . ?
Cr1 Zr1 Cr1 43.0(11) 8_677 . ?
Al9 Zr1 Zr2 95.7(2) . . ?
Al9 Zr1 Cr1 152.5(4) . 8_677 ?
Al9 Zr1 Cr1 152.5(4) . . ?
Zr1 Zr2 Zr1 60.94(6) . 4_675 ?
Zr1 Zr2 Zr1 60.94(6) 13_677 16_557 ?
Zr1 Zr2 Zr1 91.55(6) 16_557 4_675 ?
Zr1 Zr2 Zr1 91.55(6) . 13_677 ?
Zr1 Zr2 Zr1 60.85(5) . 16_557 ?
Zr1 Zr2 Zr1 60.85(5) 13_677 4_675 ?
O0AA Zr2 Zr1 91.1(3) 20 13_677 ?
O0AA Zr2 Zr1 35.49(16) . 4_675 ?
O0AA Zr2 Zr1 35.49(16) 20 . ?
O0AA Zr2 Zr1 91.1(3) 20 4_675 ?
O0AA Zr2 Zr1 91.1(3) . 16_557 ?
O0AA Zr2 Zr1 35.49(16) . 13_677 ?
O0AA Zr2 Zr1 35.49(16) 20 16_557 ?
O0AA Zr2 Zr1 91.1(3) . . ?
O0AA Zr2 O0AA 110.5(7) 20 . ?
O0AA Zr2 O1AA 70.8(2) . . ?
O0AA Zr2 O1AA 70.8(2) 20 16_557 ?
O0AA Zr2 O1AA 70.8(2) 20 . ?
O0AA Zr2 O1AA 70.8(2) . 16_557 ?
O0AA Zr2 O7 140.5(3) 20 20 ?
O0AA Zr2 O7 80.1(4) . 11_557 ?
O0AA Zr2 O7 140.5(3) . . ?
O0AA Zr2 O7 80.1(4) . 20 ?
O0AA Zr2 O7 140.5(3) 20 11_557 ?
O0AA Zr2 O7 80.1(4) 20 . ?
O0AA Zr2 O7 80.1(4) 20 16_557 ?
O0AA Zr2 O7 140.5(3) . 16_557 ?
O1AA Zr2 Zr1 90.6(2) . 16_557 ?
O1AA Zr2 Zr1 35.31(13) . . ?
O1AA Zr2 Zr1 35.30(13) 16_557 16_557 ?
O1AA Zr2 Zr1 90.6(2) 16_557 . ?
O1AA Zr2 Zr1 35.31(13) . 4_675 ?
O1AA Zr2 Zr1 90.6(2) . 13_677 ?
O1AA Zr2 Zr1 35.31(13) 16_557 13_677 ?
O1AA Zr2 Zr1 90.6(2) 16_557 4_675 ?
O1AA Zr2 O1AA 109.5(5) . 16_557 ?
O7 Zr2 Zr1 167.3(2) . 13_677 ?
O7 Zr2 Zr1 167.3(3) 20 16_557 ?
O7 Zr2 Zr1 113.2(3) 11_557 4_675 ?
O7 Zr2 Zr1 76.0(3) . . ?
O7 Zr2 Zr1 76.0(3) 20 4_675 ?
O7 Zr2 Zr1 113.2(3) 20 13_677 ?
O7 Zr2 Zr1 76.0(3) 11_557 13_677 ?
O7 Zr2 Zr1 109.9(2) 16_557 13_677 ?
O7 Zr2 Zr1 167.3(2) 16_557 4_675 ?
O7 Zr2 Zr1 167.3(3) 11_557 . ?
O7 Zr2 Zr1 113.2(3) 16_557 . ?
O7 Zr2 Zr1 109.9(2) 11_557 16_557 ?
O7 Zr2 Zr1 76.0(3) 16_557 16_557 ?
O7 Zr2 Zr1 109.9(2) . 4_675 ?
O7 Zr2 Zr1 109.9(2) 20 . ?
O7 Zr2 Zr1 113.2(3) . 16_557 ?
O7 Zr2 O1AA 77.9(3) . . ?
O7 Zr2 O1AA 144.7(3) . 16_557 ?
O7 Zr2 O1AA 144.7(3) 20 16_557 ?
O7 Zr2 O1AA 144.7(3) 16_557 . ?
O7 Zr2 O1AA 77.9(3) 16_557 16_557 ?
O7 Zr2 O1AA 77.9(3) 11_557 16_557 ?
O7 Zr2 O1AA 144.7(3) 11_557 . ?
O7 Zr2 O1AA 77.9(3) 20 . ?
O7 Zr2 O7 116.6(5) 16_557 20 ?
O7 Zr2 O7 70.1(7) 16_557 11_557 ?
O7 Zr2 O7 70.1(7) . 20 ?
O7 Zr2 O7 77.8(5) 16_557 . ?
O7 Zr2 O7 77.7(5) 20 11_557 ?
O7 Zr2 O7 116.6(5) . 11_557 ?
Zr1 O0AA Zr1 109.8(5) 13_677 4_675 ?
Zr2 O0AA Zr1 110.3(5) . 13_677 ?
Zr2 O0AA Zr1 110.3(5) . 4_675 ?
Zr1 O1AA Zr1 113.7(4) . 4_675 ?
Zr1 O1AA Zr2 107.4(3) 4_675 . ?
Zr1 O1AA Zr2 107.4(3) . . ?
Al9 O4 Zr1 92.1(9) . . ?
C1 O5 Zr1 132.9(11) . . ?
Cr1 O6 Zr1 103.2(11) . . ?
Cr1 O6 Zr1 103.2(11) 8_677 . ?
Cr1 O6 Cr1 73.5(16) 8_677 . ?
C1 O7 Zr2 131.0(10) . . ?
O5 C1 O7 126.0(17) . . ?
O5 C1 C2 122.4(13) . . ?
O7 C1 C2 111.4(13) . . ?
C6 C7 C5 120.0 . . ?
C6 C7 C8 119.0(7) . . ?
C5 C7 C8 121.0(7) . . ?
C7 C6 H6 120.0 . . ?
C7 C6 C4 120.0 . . ?
C4 C6 H6 120.0 . . ?
C6 C4 H4 120.0 . . ?
C2 C4 C6 120.0 . . ?
C2 C4 H4 120.0 . . ?
C4 C2 C1 123.4(10) . . ?
C3 C2 C1 116.6(10) . . ?
C3 C2 C4 120.0 . . ?
C2 C3 H3 120.0 . . ?
C2 C3 C5 120.0 . . ?
C5 C3 H3 120.0 . . ?
C7 C5 H5 120.0 . . ?
C3 C5 C7 120.0 . . ?
C3 C5 H5 120.0 . . ?
C9 C8 C7 119.5(12) . . ?
C9 C8 C10 119.9(13) . . ?
C10 C8 C7 120.6(11) . . ?
C8 C9 C8 123.6(19) 19_665 . ?
C8 C9 H9 118.2 . . ?
C8 C9 H9 118.2 19_665 . ?
C8 C10 C11 122.4(12) . . ?
C8 C10 C12 119.5(12) . . ?
C11 C10 C12 118.2(13) . . ?
C10 C11 C11 120.7(8) . 16_556 ?
C10 C11 H11 119.7 . . ?
C11 C11 H11 119.7 16_556 . ?
C10 C12 C10 117.7(13) . 19_665 ?
C10 C12 C12 121.1(7) . 10_666 ?
C10 C12 C12 121.1(7) 19_665 10_666 ?
Zr1 Cr1 Zr1 65.5(6) 16_557 . ?
C1A Cr1 Zr1 130(2) . . ?
C1A Cr1 O6 127.7(9) . . ?
O6 Cr1 Zr1 40.2(7) 16_557 16_557 ?
O6 Cr1 Zr1 94.9(12) 16_557 . ?
O6 Cr1 Zr1 94.9(12) . 16_557 ?
O6 Cr1 Zr1 40.2(7) . . ?
O6 Cr1 O6 103.5(15) 16_557 . ?
O6 Cr1 Cr1 53.3(8) . 8_677 ?
O6 Cr1 Cr1 53.3(8) 16_557 8_677 ?
Cr1 Cr1 Zr1 68.5(5) 8_677 16_557 ?
Cr1 Cr1 Zr1 68.5(5) 8_677 . ?
Zr1 Al9 Zr1 73.9(6) . 4_675 ?
O4 Al9 Zr1 49.1(6) . . ?
O4 Al9 Zr1 123.0(11) . 4_675 ?
O4 Al9 Zr1 123.0(11) 4_675 . ?
O4 Al9 Zr1 49.1(6) 4_675 4_675 ?
O4 Al9 O4 172.1(17) 4_675 . ?
O4 Al9 Cl1 91.6(3) . . ?
O4 Al9 Cl1 91.6(3) . 4_675 ?
O4 Al9 Cl1 91.6(3) 4_675 . ?
O4 Al9 Cl1 91.6(3) 4_675 4_675 ?
Cl1 Al9 Zr1 108.5(5) 4_675 . ?
Cl1 Al9 Zr1 108.5(5) . . ?
Cl1 Al9 Zr1 108.5(5) 4_675 4_675 ?
Cl1 Al9 Zr1 108.5(5) . 4_675 ?
Cl1 Al9 Cl1 133.2(15) 4_675 . ?

loop_
_geom_bond_atom_site_label_1
_geom_bond_atom_site_label_2
_geom_bond_distance
_geom_bond_site_symmetry_2
_geom_bond_publ_flag
Zr1 Zr2 3.4684(17) . ?
Zr1 O0AA 2.147(6) 13_677 ?
Zr1 O0AA 2.147(6) 20 ?
Zr1 O1AA 2.101(5) . ?
Zr1 O1AA 2.101(5) 4_675 ?
Zr1 O4 2.212(9) . ?
Zr1 O5 2.183(10) 23_675 ?
Zr1 O5 2.183(10) . ?
Zr1 O6 2.151(15) . ?
Zr1 Cr1 3.25(3) 8_677 ?
Zr1 Cr1 3.25(3) . ?
Zr1 Al9 2.93(2) . ?
Zr2 O0AA 2.080(14) . ?
Zr2 O0AA 2.080(14) 20 ?
Zr2 O1AA 2.201(9) 16_557 ?
Zr2 O1AA 2.201(9) . ?
Zr2 O7 2.157(9) 20 ?
Zr2 O7 2.157(9) . ?
Zr2 O7 2.157(9) 11_557 ?
Zr2 O7 2.157(9) 16_557 ?
C1A Cr1 1.59(5) . ?
O4 Al9 1.837(11) . ?
O5 C1 1.311(13) . ?
O6 Cr1 1.99(2) 8_677 ?
O6 Cr1 1.99(2) . ?
O7 C1 1.316(14) . ?
C1 C2 1.499(18) . ?
C7 C6 1.3900 . ?
C7 C5 1.3900 . ?
C7 C8 1.509(14) . ?
C6 H6 0.9500 . ?
C6 C4 1.3900 . ?
C4 H4 0.9500 . ?
C4 C2 1.3900 . ?
C2 C3 1.3900 . ?
C3 H3 0.9500 . ?
C3 C5 1.3900 . ?
C5 H5 0.9500 . ?
C8 C9 1.323(15) . ?
C8 C10 1.359(19) . ?
C9 H9 0.9500 . ?
C10 C11 1.384(18) . ?
C10 C12 1.409(12) . ?
C11 C11 1.47(3) 16_556 ?
C11 H11 0.9500 . ?
C12 C12 1.429(18) 10_666 ?
Cr1 Cr1 2.38(6) 8_677 ?
Al9 Cl1 2.576(19) . ?
Al9 Cl1 2.576(19) 4_675 ?

loop_
_geom_torsion_atom_site_label_1
_geom_torsion_atom_site_label_2
_geom_torsion_atom_site_label_3
_geom_torsion_atom_site_label_4
_geom_torsion
_geom_torsion_site_symmetry_1
_geom_torsion_site_symmetry_2
_geom_torsion_site_symmetry_3
_geom_torsion_site_symmetry_4
_geom_torsion_publ_flag
Zr1 O4 Al9 Zr1 0.000(6) . . . 4_675 ?
Zr1 O4 Al9 Cl1 113.4(8) . . . . ?
Zr1 O4 Al9 Cl1 -113.4(8) . . . 4_675 ?
Zr1 O5 C1 O7 5(3) . . . . ?
Zr1 O5 C1 C2 -171.6(10) . . . . ?
Zr2 O7 C1 O5 0(3) . . . . ?
Zr2 O7 C1 C2 176.5(9) . . . . ?
O5 C1 C2 C4 176.5(14) . . . . ?
O5 C1 C2 C3 -4(2) . . . . ?
O7 C1 C2 C4 0(2) . . . . ?
O7 C1 C2 C3 179.7(11) . . . . ?
C1 C2 C3 C5 -179.8(13) . . . . ?
C7 C6 C4 C2 0.0 . . . . ?
C7 C8 C9 C8 177.8(8) . . . 19_665 ?
C7 C8 C10 C11 2.3(9) . . . . ?
C7 C8 C10 C12 -177.8(8) . . . . ?
C6 C7 C5 C3 0.0 . . . . ?
C6 C7 C8 C9 56.8(10) . . . . ?
C6 C7 C8 C10 -125.4(6) . . . . ?
C6 C4 C2 C1 179.8(14) . . . . ?
C6 C4 C2 C3 0.0 . . . . ?
C4 C2 C3 C5 0.0 . . . . ?
C2 C3 C5 C7 0.0 . . . . ?
C5 C7 C6 C4 0.0 . . . . ?
C5 C7 C8 C9 -123.0(7) . . . . ?
C5 C7 C8 C10 54.8(11) . . . . ?
C8 C7 C6 C4 -179.8(11) . . . . ?
C8 C7 C5 C3 179.8(12) . . . . ?
C8 C10 C11 C11 180.0(2) . . . 16_556 ?
C8 C10 C12 C10 0.0(7) . . . 19_665 ?
C8 C10 C12 C12 -179.98(18) . . . 10_666 ?
C9 C8 C10 C11 -179.9(4) . . . . ?
C9 C8 C10 C12 0.0(5) . . . . ?
C10 C8 C9 C8 -0.1(6) . . . 19_665 ?
C11 C10 C12 C10 179.9(3) . . . 19_665 ?
C11 C10 C12 C12 0.0(5) . . . 10_666 ?
C12 C10 C11 C11 0.0(5) . . . 16_556 ?

loop_
_smtbx_masks_void_nr
_smtbx_masks_void_average_x
_smtbx_masks_void_average_y
_smtbx_masks_void_average_z
_smtbx_masks_void_volume
_smtbx_masks_void_count_electrons
_smtbx_masks_void_content
1 -0.133 -0.305 -0.182 16518.8 2090.3 ?
